data_4037360
loop_
_publ_author_name
'Kise, Naoki'
'Hamada, Yusuke'
'Sakurai, Toshihiko'

_publ_section_title
;
 Electroreductive Intermolecular Coupling of Coumarins with Benzophenones:
 Synthesis of 4-(2-Hydroxyphenyl)-5,5-diaryl-\g-butyrolactones,
 2-(2,2-Diaryl-2,3-dihydrobenzofuran-3-yl)acetic Acids, and
 4-(Diarylmethyl)coumarins.
;
_journal_issue 22
_journal_name_full 'The Journal of organic chemistry'
_journal_page_first 11043
_journal_page_last 11056
_journal_paper_doi 10.1021/acs.joc.6b02056
_journal_volume 81
_journal_year 2016
_chemical_formula_moiety 'C22 H14 O3'
_chemical_formula_sum 'C22 H14 O3'
_chemical_formula_weight 326.33
_chemical_melting_point 520.0(10)
_chemical_name_systematic
; 
4-(9H-Xanthen-9-yl)-2H-chromen-2-one 
;
_space_group_IT_number 2
_space_group_name_Hall '-P 1'
_space_group_name_H-M_alt 'P -1'
_symmetry_cell_setting triclinic
_symmetry_space_group_name_Hall '-P 1'
_symmetry_space_group_name_H-M 'P -1'
_atom_sites_solution_hydrogens geom
_atom_sites_solution_primary direct
_atom_sites_solution_secondary difmap
_audit_creation_method SHELXL-97
_cell_angle_alpha 79.51(4)
_cell_angle_beta 74.70(4)
_cell_angle_gamma 89.79(3)
_cell_formula_units_Z 2
_cell_length_a 8.708(4)
_cell_length_b 9.023(4)
_cell_length_c 10.758(5)
_cell_measurement_reflns_used 6233
_cell_measurement_temperature 298(2)
_cell_measurement_theta_max 27.4
_cell_measurement_theta_min 3.3
_cell_volume 800.8(7)
_computing_cell_refinement PROCESS-AUTO
_computing_data_collection PROCESS-AUTO
_computing_data_reduction PROCESS-AUTO
_computing_publication_material yadokari-XG
_computing_structure_refinement 'SHELXL-97 (Sheldrick, 1997)'
_computing_structure_solution 'SHELXS-97 (Sheldrick, 1990)'
_diffrn_ambient_temperature 298(2)
_diffrn_detector_area_resol_mean 10.00
_diffrn_measured_fraction_theta_full 0.960
_diffrn_measured_fraction_theta_max 0.960
_diffrn_measurement_device_type 'Rigaku RAXIS-RAPID'
_diffrn_measurement_method \w
_diffrn_radiation_monochromator graphite
_diffrn_radiation_source 'fine-focus sealed tube'
_diffrn_radiation_type MoK\a
_diffrn_radiation_wavelength 0.71075
_diffrn_reflns_av_R_equivalents 0.0440
_diffrn_reflns_av_sigmaI/netI 0.0633
_diffrn_reflns_limit_h_max 11
_diffrn_reflns_limit_h_min -11
_diffrn_reflns_limit_k_max 11
_diffrn_reflns_limit_k_min -10
_diffrn_reflns_limit_l_max 13
_diffrn_reflns_limit_l_min -13
_diffrn_reflns_number 6655
_diffrn_reflns_theta_full 27.38
_diffrn_reflns_theta_max 27.38
_diffrn_reflns_theta_min 3.26
_exptl_absorpt_coefficient_mu 0.090
_exptl_absorpt_correction_T_max 0.9779
_exptl_absorpt_correction_T_min 0.9607
_exptl_absorpt_correction_type multi-scan
_exptl_absorpt_process_details
;
    Higashi, T. (1995). Program for Absorption Correction.
    Rigaku Corporation, Tokyo, Japan.
;
_exptl_crystal_colour colorless
_exptl_crystal_density_diffrn 1.353
_exptl_crystal_density_method 'not measured'
_exptl_crystal_description block
_exptl_crystal_F_000 340
_exptl_crystal_size_max 0.45
_exptl_crystal_size_mid 0.30
_exptl_crystal_size_min 0.25
_refine_diff_density_max 0.358
_refine_diff_density_min -0.182
_refine_diff_density_rms 0.054
_refine_ls_extinction_method none
_refine_ls_goodness_of_fit_ref 1.004
_refine_ls_hydrogen_treatment refall
_refine_ls_matrix_type full
_refine_ls_number_parameters 226
_refine_ls_number_reflns 3486
_refine_ls_number_restraints 0
_refine_ls_restrained_S_all 1.004
_refine_ls_R_factor_all 0.1385
_refine_ls_R_factor_gt 0.0725
_refine_ls_shift/su_max 0.000
_refine_ls_shift/su_mean 0.000
_refine_ls_structure_factor_coef Fsqd
_refine_ls_weighting_details 'calc w=1/[\s^2^(Fo^2^)+(0.0880P)^2^+0.0000P] where P=(Fo^2^+2Fc^2^)/3'
_refine_ls_weighting_scheme calc
_refine_ls_wR_factor_gt 0.1581
_refine_ls_wR_factor_ref 0.1817
_reflns_number_gt 1863
_reflns_number_total 3486
_reflns_threshold_expression >2sigma(I)
_cod_data_source_file jo-2016-02056y-File022.cif
_cod_data_source_block 11f
_cod_depositor_comments
;
The following automatic conversions were performed:

data item '_chemical_melting_point' value '519-521' was changed to
'520.0(10)' -- the average value was taken and precision was
estimated.

Automatic conversion script
Id: cif_fix_values 6909 2019-04-08 15:41:33Z antanas 
;
_cod_original_cell_volume 800.8(6)
_cod_database_code 4037360

loop_
_symmetry_equiv_pos_as_xyz
'x, y, z'
'-x, -y, -z'

loop_
_atom_site_label
_atom_site_type_symbol
_atom_site_fract_x
_atom_site_fract_y
_atom_site_fract_z
_atom_site_U_iso_or_equiv
_atom_site_adp_type
_atom_site_occupancy
_atom_site_symmetry_multiplicity
_atom_site_calc_flag
_atom_site_refinement_flags
O1 O 0.2846(2) 0.22633(18) 0.02634(16) 0.0507(5) Uani 1 1 d .
C1 C 0.3123(3) 0.0806(3) 0.0772(3) 0.0518(7) Uani 1 1 d .
O2 O 0.2920(3) -0.0163(2) 0.0193(2) 0.0773(7) Uani 1 1 d .
C2 C 0.3644(3) 0.0602(3) 0.1956(2) 0.0467(6) Uani 1 1 d .
H1 H 0.3847 -0.0372 0.2317 0.056 Uiso 1 1 calc R
C3 C 0.3855(3) 0.1707(2) 0.2566(2) 0.0381(6) Uani 1 1 d .
C4 C 0.4430(3) 0.1368(2) 0.3805(2) 0.0396(6) Uani 1 1 d .
H2 H 0.4521 0.0272 0.3999 0.048 Uiso 1 1 calc R
C5 C 0.6084(3) 0.2062(3) 0.3594(2) 0.0404(6) Uani 1 1 d .
C6 C 0.7317(3) 0.1890(3) 0.2502(2) 0.0531(7) Uani 1 1 d .
H3 H 0.7115 0.1357 0.1895 0.064 Uiso 1 1 calc R
C7 C 0.8823(3) 0.2499(3) 0.2314(3) 0.0626(8) Uani 1 1 d .
H4 H 0.9632 0.2373 0.1584 0.075 Uiso 1 1 calc R
C8 C 0.9138(3) 0.3295(3) 0.3202(3) 0.0683(9) Uani 1 1 d .
H5 H 1.0151 0.3729 0.3059 0.082 Uiso 1 1 calc R
C9 C 0.7962(3) 0.3449(3) 0.4296(3) 0.0665(8) Uani 1 1 d .
H6 H 0.8177 0.3966 0.4909 0.080 Uiso 1 1 calc R
C10 C 0.6441(3) 0.2824(3) 0.4479(2) 0.0499(6) Uani 1 1 d .
O3 O 0.5331(2) 0.3034(3) 0.5619(2) 0.0768(7) Uani 1 1 d .
C11 C 0.3759(3) 0.2507(3) 0.5849(2) 0.0494(6) Uani 1 1 d .
C12 C 0.2731(4) 0.2762(4) 0.7011(3) 0.0683(8) Uani 1 1 d .
H7 H 0.3111 0.3243 0.7573 0.082 Uiso 1 1 calc R
C13 C 0.1158(4) 0.2301(4) 0.7326(3) 0.0733(9) Uani 1 1 d .
H8 H 0.0461 0.2465 0.8103 0.088 Uiso 1 1 calc R
C14 C 0.0623(4) 0.1600(4) 0.6487(3) 0.0747(9) Uani 1 1 d .
H9 H -0.0449 0.1303 0.6687 0.090 Uiso 1 1 calc R
C15 C 0.1664(3) 0.1323(3) 0.5336(3) 0.0597(7) Uani 1 1 d .
H10 H 0.1285 0.0831 0.4781 0.072 Uiso 1 1 calc R
C16 C 0.3269(3) 0.1780(3) 0.5009(2) 0.0413(6) Uani 1 1 d .
C17 C 0.3537(3) 0.3252(2) 0.2009(2) 0.0354(5) Uani 1 1 d .
C18 C 0.3696(3) 0.4533(2) 0.2527(2) 0.0416(6) Uani 1 1 d .
H11 H 0.4029 0.4438 0.3290 0.050 Uiso 1 1 calc R
C19 C 0.3370(3) 0.5927(3) 0.1935(2) 0.0494(7) Uani 1 1 d .
H12 H 0.3488 0.6769 0.2293 0.059 Uiso 1 1 calc R
C20 C 0.2862(3) 0.6086(3) 0.0796(3) 0.0530(7) Uani 1 1 d .
H13 H 0.2632 0.7035 0.0400 0.064 Uiso 1 1 calc R
C21 C 0.2699(3) 0.4854(3) 0.0257(2) 0.0493(6) Uani 1 1 d .
H14 H 0.2364 0.4957 -0.0505 0.059 Uiso 1 1 calc R
C22 C 0.3040(3) 0.3451(2) 0.0863(2) 0.0394(6) Uani 1 1 d .

loop_
_atom_site_aniso_label
_atom_site_aniso_U_11
_atom_site_aniso_U_22
_atom_site_aniso_U_33
_atom_site_aniso_U_23
_atom_site_aniso_U_13
_atom_site_aniso_U_12
O1 0.0651(12) 0.0508(10) 0.0420(10) -0.0144(8) -0.0207(9) 0.0048(9)
C1 0.0612(17) 0.0475(14) 0.0499(16) -0.0179(12) -0.0147(13) 0.0024(13)
O2 0.1188(18) 0.0601(12) 0.0732(14) -0.0350(11) -0.0455(13) 0.0069(12)
C2 0.0555(16) 0.0376(12) 0.0471(15) -0.0074(11) -0.0141(12) 0.0039(12)
C3 0.0364(13) 0.0379(12) 0.0384(13) -0.0080(10) -0.0067(10) 0.0018(10)
C4 0.0435(13) 0.0370(12) 0.0378(13) -0.0051(10) -0.0110(11) 0.0039(10)
C5 0.0390(13) 0.0447(13) 0.0382(13) -0.0068(10) -0.0126(11) 0.0086(11)
C6 0.0478(16) 0.0645(16) 0.0447(15) -0.0088(12) -0.0096(12) 0.0077(13)
C7 0.0413(16) 0.083(2) 0.0567(18) -0.0089(16) -0.0045(13) 0.0076(15)
C8 0.0356(15) 0.083(2) 0.078(2) -0.0011(17) -0.0109(15) -0.0021(14)
C9 0.0496(18) 0.087(2) 0.069(2) -0.0272(16) -0.0178(16) -0.0045(15)
C10 0.0414(14) 0.0622(16) 0.0470(15) -0.0158(12) -0.0095(12) 0.0028(12)
O3 0.0540(13) 0.1231(18) 0.0628(13) -0.0533(12) -0.0074(10) -0.0099(11)
C11 0.0470(15) 0.0595(15) 0.0427(14) -0.0171(12) -0.0088(12) 0.0041(13)
C12 0.069(2) 0.092(2) 0.0481(17) -0.0301(15) -0.0121(15) 0.0122(17)
C13 0.064(2) 0.099(2) 0.0474(18) -0.0147(16) 0.0017(15) 0.0155(18)
C14 0.0449(17) 0.103(2) 0.061(2) -0.0083(18) 0.0076(15) -0.0029(16)
C15 0.0472(16) 0.0760(19) 0.0517(17) -0.0103(14) -0.0069(13) -0.0042(14)
C16 0.0421(14) 0.0435(13) 0.0346(13) -0.0005(10) -0.0087(11) 0.0041(11)
C17 0.0333(12) 0.0400(12) 0.0312(12) -0.0062(9) -0.0062(9) -0.0022(10)
C18 0.0450(14) 0.0443(14) 0.0373(13) -0.0100(11) -0.0128(11) -0.0007(11)
C19 0.0598(17) 0.0359(13) 0.0493(15) -0.0095(11) -0.0080(13) 0.0012(12)
C20 0.0604(17) 0.0451(14) 0.0483(16) -0.0013(12) -0.0107(13) 0.0090(13)
C21 0.0525(16) 0.0542(15) 0.0366(13) 0.0004(12) -0.0100(12) 0.0100(12)
C22 0.0366(13) 0.0446(13) 0.0366(13) -0.0134(10) -0.0052(10) 0.0012(11)

loop_
_atom_type_symbol
_atom_type_description
_atom_type_scat_dispersion_real
_atom_type_scat_dispersion_imag
_atom_type_scat_source
C C 0.0033 0.0016 'International Tables Vol C Tables 4.2.6.8 and 6.1.1.4'
H H 0.0000 0.0000 'International Tables Vol C Tables 4.2.6.8 and 6.1.1.4'
O O 0.0106 0.0060 'International Tables Vol C Tables 4.2.6.8 and 6.1.1.4'

loop_
_geom_angle_atom_site_label_1
_geom_angle_atom_site_label_2
_geom_angle_atom_site_label_3
_geom_angle
C1 O1 C22 121.68(19)
O2 C1 O1 117.5(2)
O2 C1 C2 126.5(2)
O1 C1 C2 116.0(2)
C3 C2 C1 124.6(2)
C3 C2 H1 117.7
C1 C2 H1 117.7
C2 C3 C17 118.3(2)
C2 C3 C4 120.3(2)
C17 C3 C4 121.4(2)
C5 C4 C16 111.1(2)
C5 C4 C3 112.05(18)
C16 C4 C3 113.91(19)
C5 C4 H2 106.4
C16 C4 H2 106.4
C3 C4 H2 106.4
C10 C5 C6 117.7(2)
C10 C5 C4 121.7(2)
C6 C5 C4 120.6(2)
C7 C6 C5 120.9(3)
C7 C6 H3 119.6
C5 C6 H3 119.6
C6 C7 C8 120.2(3)
C6 C7 H4 119.9
C8 C7 H4 119.9
C9 C8 C7 120.1(3)
C9 C8 H5 119.9
C7 C8 H5 119.9
C8 C9 C10 119.2(3)
C8 C9 H6 120.4
C10 C9 H6 120.4
C5 C10 O3 123.1(2)
C5 C10 C9 121.9(2)
O3 C10 C9 115.0(2)
C10 O3 C11 118.8(2)
C16 C11 C12 122.4(3)
C16 C11 O3 122.7(2)
C12 C11 O3 114.9(2)
C13 C12 C11 119.7(3)
C13 C12 H7 120.1
C11 C12 H7 120.1
C14 C13 C12 119.2(3)
C14 C13 H8 120.4
C12 C13 H8 120.4
C13 C14 C15 120.8(3)
C13 C14 H9 119.6
C15 C14 H9 119.6
C14 C15 C16 120.5(3)
C14 C15 H10 119.8
C16 C15 H10 119.8
C11 C16 C15 117.4(2)
C11 C16 C4 122.1(2)
C15 C16 C4 120.3(2)
C22 C17 C18 117.3(2)
C22 C17 C3 117.1(2)
C18 C17 C3 125.6(2)
C19 C18 C17 121.2(2)
C19 C18 H11 119.4
C17 C18 H11 119.4
C18 C19 C20 120.1(2)
C18 C19 H12 120.0
C20 C19 H12 120.0
C21 C20 C19 120.3(2)
C21 C20 H13 119.9
C19 C20 H13 119.9
C20 C21 C22 119.0(2)
C20 C21 H14 120.5
C22 C21 H14 120.5
O1 C22 C21 115.6(2)
O1 C22 C17 122.2(2)
C21 C22 C17 122.1(2)

loop_
_geom_bond_atom_site_label_1
_geom_bond_atom_site_label_2
_geom_bond_distance
O1 C1 1.376(3)
O1 C22 1.380(3)
C1 O2 1.201(3)
C1 C2 1.442(4)
C2 C3 1.327(3)
C2 H1 0.9300
C3 C17 1.470(3)
C3 C4 1.524(3)
C4 C5 1.517(3)
C4 C16 1.523(3)
C4 H2 0.9800
C5 C10 1.368(3)
C5 C6 1.399(3)
C6 C7 1.373(4)
C6 H3 0.9300
C7 C8 1.376(4)
C7 H4 0.9300
C8 C9 1.369(4)
C8 H5 0.9300
C9 C10 1.393(4)
C9 H6 0.9300
C10 O3 1.391(3)
O3 C11 1.395(3)
C11 C16 1.360(3)
C11 C12 1.389(4)
C12 C13 1.368(4)
C12 H7 0.9300
C13 C14 1.366(4)
C13 H8 0.9300
C14 C15 1.391(4)
C14 H9 0.9300
C15 C16 1.393(3)
C15 H10 0.9300
C17 C22 1.393(3)
C17 C18 1.394(3)
C18 C19 1.367(3)
C18 H11 0.9300
C19 C20 1.393(4)
C19 H12 0.9300
C20 C21 1.368(4)
C20 H13 0.9300
C21 C22 1.384(3)
C21 H14 0.9300

loop_
_geom_torsion_atom_site_label_1
_geom_torsion_atom_site_label_2
_geom_torsion_atom_site_label_3
_geom_torsion_atom_site_label_4
_geom_torsion
C22 O1 C1 O2 179.7(2)
C22 O1 C1 C2 -0.7(3)
O2 C1 C2 C3 180.0(3)
O1 C1 C2 C3 0.4(4)
C1 C2 C3 C17 0.1(4)
C1 C2 C3 C4 -179.2(2)
C2 C3 C4 C5 113.3(2)
C17 C3 C4 C5 -66.1(3)
C2 C3 C4 C16 -119.5(2)
C17 C3 C4 C16 61.2(3)
C16 C4 C5 C10 5.8(3)
C3 C4 C5 C10 134.5(2)
C16 C4 C5 C6 -176.7(2)
C3 C4 C5 C6 -48.0(3)
C10 C5 C6 C7 -1.5(4)
C4 C5 C6 C7 -179.1(2)
C5 C6 C7 C8 -0.2(4)
C6 C7 C8 C9 1.8(4)
C7 C8 C9 C10 -1.6(4)
C6 C5 C10 O3 -178.3(2)
C4 C5 C10 O3 -0.7(4)
C6 C5 C10 C9 1.8(4)
C4 C5 C10 C9 179.3(2)
C8 C9 C10 C5 -0.2(4)
C8 C9 C10 O3 179.8(3)
C5 C10 O3 C11 -3.1(4)
C9 C10 O3 C11 176.9(2)
C10 O3 C11 C16 0.8(4)
C10 O3 C11 C12 179.9(2)
C16 C11 C12 C13 -1.5(4)
O3 C11 C12 C13 179.4(2)
C11 C12 C13 C14 -0.1(5)
C12 C13 C14 C15 1.3(5)
C13 C14 C15 C16 -1.0(4)
C12 C11 C16 C15 1.8(4)
O3 C11 C16 C15 -179.2(2)
C12 C11 C16 C4 -173.9(2)
O3 C11 C16 C4 5.2(4)
C14 C15 C16 C11 -0.6(4)
C14 C15 C16 C4 175.2(2)
C5 C4 C16 C11 -8.0(3)
C3 C4 C16 C11 -135.7(2)
C5 C4 C16 C15 176.48(19)
C3 C4 C16 C15 48.8(3)
C2 C3 C17 C22 -0.4(3)
C4 C3 C17 C22 179.0(2)
C2 C3 C17 C18 179.9(2)
C4 C3 C17 C18 -0.8(3)
C22 C17 C18 C19 0.2(3)
C3 C17 C18 C19 -180.0(2)
C17 C18 C19 C20 0.3(4)
C18 C19 C20 C21 -0.6(4)
C19 C20 C21 C22 0.2(4)
C1 O1 C22 C21 -179.1(2)
C1 O1 C22 C17 0.4(3)
C20 C21 C22 O1 179.9(2)
C20 C21 C22 C17 0.3(3)
C18 C17 C22 O1 179.9(2)
C3 C17 C22 O1 0.1(3)
C18 C17 C22 C21 -0.6(3)
C3 C17 C22 C21 179.6(2)
